data_8103425
loop_
_publ_author_name
'Straehle, J.'
'Baernighausen, H.'

_publ_section_title
;
 Kristallchemischer Vergleich der Strukturen von Rb Au Cl4 und Rb Au Br4.
;
_journal_name_full
;
Zeitschrift fuer Kristallographie, Kristallgeometrie, Kristallphysik,
 Kristallchemie (-144,1977)
;
_journal_page_first 471
_journal_page_last 472
_journal_volume 134
_journal_year 1971
_chemical_formula_sum 'Au Cl4 Rb'
_chemical_name_systematic 'Rb (Au Cl4)'
_space_group_IT_number 15
_symmetry_space_group_name_Hall '-I 2yc'
_symmetry_space_group_name_H-M 'I 1 2/c 1'
_cell_angle_alpha 90
_cell_angle_beta 120.05
_cell_angle_gamma 90
_cell_formula_units_Z 4
_cell_length_a 9.76
_cell_length_b 5.902
_cell_length_c 14.116
_cell_volume 703.837
_citation_journal_id_ASTM ZEKGAX
_cod_data_source_file gold_143.cif
_cod_data_source_block Au1Cl4Rb1
_cod_original_cell_volume 703.8373
_cod_original_sg_symbol_Hall '-C 2yc (x,y,-x+z)'
_cod_original_formula_sum 'Au1 Cl4 Rb1'
_cod_database_code 8103425

loop_
_symmetry_equiv_pos_as_xyz
x,y,z
-x,y,-z+1/2
-x,-y,-z
x,-y,z-1/2
x+1/2,y+1/2,z+1/2
-x+1/2,y+1/2,-z+1
-x+1/2,-y+1/2,-z+1/2
x+1/2,-y+1/2,z

loop_
_atom_site_label
_atom_site_type_symbol
_atom_site_fract_x
_atom_site_fract_y
_atom_site_fract_z
_atom_site_occupancy
_atom_site_U_iso_or_equiv
Cl2 Cl-1 0.1633 0.2943 0.0187 1 0.0
Rb1 Rb+1 0 0.4763 0.25 1 0.0
Cl1 Cl-1 0.1161 -0.021 0.1855 1 0.0
Au1 Au+3 0 0 0 1 0.0
